data_1511079
loop_
_publ_author_name
'Hoppe, R.'
'Schlaeger, M.'

_publ_section_title
;
 Preparation and Crystal Structure of CsNa2(BO3) and RbNa2(BO3)
;
_journal_name_full 'Australian Journal of Chemistry'
_journal_page_first 1427
_journal_page_last 1439
_journal_paper_doi 10.1071/CH9921427
_journal_volume 45
_journal_year 1992
_chemical_formula_sum 'B Cs Na2 O3'
_chemical_name_systematic 'Cs Na2 (B O3)'
_space_group_IT_number 59
_symmetry_space_group_name_Hall '-P 2ab 2a'
_symmetry_space_group_name_H-M 'P m m n :2'
_cell_angle_alpha 90
_cell_angle_beta 90
_cell_angle_gamma 90
_cell_formula_units_Z 2
_cell_length_a 6.2633
_cell_length_b 5.7967
_cell_length_c 5.6009
_cell_volume 203.349
_citation_journal_id_ASTM AJCHAS
_cod_data_source_file boron0-1_177.cif
_cod_data_source_block B1Cs1Na2O3
_cod_original_cell_volume 203.3489
_cod_original_formula_sum 'B1 Cs1 Na2 O3'
_cod_database_code 1511079

loop_
_symmetry_equiv_pos_as_xyz
x,y,z
-x+1/2,-y+1/2,z
x+1/2,-y,-z
-x,y+1/2,-z
-x,-y,-z
x-1/2,y-1/2,-z
-x-1/2,y,z
x,-y-1/2,z

loop_
_atom_site_label
_atom_site_type_symbol
_atom_site_fract_x
_atom_site_fract_y
_atom_site_fract_z
_atom_site_occupancy
_atom_site_U_iso_or_equiv
O2 O-2 0.25 0.9556 0.6512 1 0.0
B1 B+3 0.25 0.75 0.7817 1 0.0
O1 O-2 0.25 0.75 0.0279 1 0.0
Cs1 Cs+1 0.75 0.75 0.8694 1 0.0
Na1 Na+1 0.482 0.75 0.3581 1 0.0
